data_4317413
loop_
_publ_author_name
'Shan-Ming Kuang'
'Phillip E. Fanwick'
'Richard A. Walton'

_publ_contact_author_address
;    Department of Chemistry
      Purdue University
      W. Lafayette
      IN 47907
      USA
;
_publ_contact_author_email fanwick@.xray.chem.purdue.edu
_publ_contact_author_fax 1(765)4940239
_publ_contact_author_name 'Phillip E. Fanwick'
_publ_contact_author_phone 1(765)4944572
_publ_section_title
;
 Coupling of Edge-Sharing Bioctahedral Dirhenium(II) Units through the
 Agency of [N(CN)2]-, [C(CN)3]-, and [Ni(CN)4]2- Linkages
;
_journal_name_full 'Inorganic Chemistry'
_journal_page_first 147
_journal_page_last 151
_journal_paper_doi 10.1021/ic0110070
_journal_volume 41
_journal_year 2002
_chemical_formula_sum 'C118 H100 Cl18 N4 Ni O4 P8 Re4'
_chemical_formula_weight 3327.59
_chemical_name_systematic ' ?'
_space_group_IT_number 14
_symmetry_cell_setting monoclinic
_symmetry_space_group_name_Hall '-P 2yn'
_symmetry_space_group_name_H-M 'P 1 21/n 1'
_atom_type_scat_source 'International Tables for Crystallography (Vol C)'
_audit_creation_date 21-06-01
_audit_creation_method from_MolEN_and_SHELXL
_audit_update_record ' ?'
_cell_angle_alpha 90.00
_cell_angle_beta 99.0071(14)
_cell_angle_gamma 90.00
_cell_formula_units_Z 2
_cell_length_a 16.2380(5)
_cell_length_b 18.4616(5)
_cell_length_c 20.4851(6)
_cell_measurement_reflns_used 36597
_cell_measurement_temperature 150
_cell_measurement_theta_max 23
_cell_measurement_theta_min 5
_cell_volume 6065.3(3)
_computing_cell_refinement DENZO/SCALEPACK_(Otwinowski,_1996)
_computing_data_collection Collect_(Nonius,_1998)
_computing_data_reduction DENZO/SCALEPACK_(Otwinowski,_1996)
_computing_molecular_graphics
;
     ORTEP (Johnson, 1976)
     PLUTON (Spek, 1991)
;
_computing_publication_material CIF_VAX_MolEN_(Fair,_1990)
_computing_structure_refinement SHELX97_(Sheldrick,_1997)
_computing_structure_solution PATTY_(DIRDIF92,_Beurskins,_1992)
_diffrn_ambient_temperature 150
_diffrn_measured_fraction_theta_max 0.9950
_diffrn_measurement_device_type Nonius_KappaCCD
_diffrn_radiation_type MO-K\a
_diffrn_radiation_wavelength 0.71073
_diffrn_reflns_av_R_equivalents 0.142
_diffrn_reflns_limit_h_max 18
_diffrn_reflns_limit_h_min 0
_diffrn_reflns_limit_k_max 20
_diffrn_reflns_limit_k_min 0
_diffrn_reflns_limit_l_max 22
_diffrn_reflns_limit_l_min -22
_diffrn_reflns_number 36597
_diffrn_reflns_theta_full 23.3
_diffrn_reflns_theta_max 23.29
_diffrn_reflns_theta_min 5.00
_exptl_absorpt_coefficient_mu 4.742
_exptl_absorpt_correction_T_max 0.7007
_exptl_absorpt_correction_T_min 0.2023
_exptl_absorpt_correction_type refined_empirical_(Otwinowski_&_Minor,_1996
_exptl_crystal_colour brown
_exptl_crystal_density_diffrn 1.82
_exptl_crystal_description plate
_exptl_crystal_F_000 3244
_exptl_crystal_size_max 0.40
_exptl_crystal_size_mid 0.30
_exptl_crystal_size_min 0.08
_refine_diff_density_max 1.92
_refine_diff_density_min -1.48
_refine_ls_extinction_method none
_refine_ls_goodness_of_fit_ref 1.068
_refine_ls_hydrogen_treatment H_atoms_riding
_refine_ls_matrix_type full
_refine_ls_number_parameters 709
_refine_ls_number_reflns 8613
_refine_ls_number_restraints 0
_refine_ls_R_factor_gt 0.055
_refine_ls_shift/su_max 0.001
_refine_ls_structure_factor_coef Fsqd
_refine_ls_weighting_details '1/[\s^2^(Fo^2^)+(0.0657P)^2^+36.6961P] where P=(Fo^2^+2Fc^2^)/3 '
_refine_ls_weighting_scheme calc
_refine_ls_wR_factor_ref 0.126
_reflns_number_gt 7853
_reflns_number_total 8617
_reflns_threshold_expression >2.0\s(I)
_cod_data_source_file ic0110070.cif
_cod_data_source_block KSM91
_cod_depositor_comments
;
The following automatic conversions were performed:

'_refine_ls_weighting_scheme' value 'calc ' changed to 'calc'
according to the built-in table from CIF Core dictionary named
'cif_core.dic' version 2.4.1 from
2010-06-29.

'_geom_angle_publ_flag' value 'YES' changed to 'yes'
according to the built-in table from CIF Core dictionary named
'cif_core.dic' version 2.4.1 from 2010-06-29 (153
times).

'_geom_bond_publ_flag' value 'YES' changed to 'yes'
according to the built-in table from CIF Core dictionary named
'cif_core.dic' version 2.4.1 from 2010-06-29 (89 times).

Automatic conversion script
Id: cif_fix_values 1646 2011-03-28 12:23:43Z adriana 
;
_cod_original_cell_volume 6065.3(6)
_cod_original_formula_sum 'C118 H100 Cl18 N4 Ni1 O4 P8 Re4'
_cod_database_code 4317413

loop_
_symmetry_equiv_pos_as_xyz
'x, y, z'
'-x+1/2, y+1/2, -z+1/2'
'-x, -y, -z'
'x+1/2, -y+1/2, z+1/2'

loop_
_atom_site_aniso_label
_atom_site_aniso_U_11
_atom_site_aniso_U_22
_atom_site_aniso_U_33
_atom_site_aniso_U_12
_atom_site_aniso_U_13
_atom_site_aniso_U_23
Re(1) 0.0327(2) 0.0388(2) 0.0345(2) 0.00021(16) 0.01157(17) -0.00183(17)
Re(2) 0.0317(2) 0.0388(2) 0.0333(2) -0.00041(16) 0.01109(16) -0.00157(17)
Ni 0.0506(11) 0.0456(11) 0.0498(12) 0.0043(9) 0.0197(9) -0.0011(9)
Cl(1) 0.0343(13) 0.0580(16) 0.0460(15) 0.0009(11) 0.0130(11) 0.0045(12)
Cl(2) 0.0435(14) 0.0482(15) 0.0429(14) 0.0086(11) 0.0127(11) -0.0030(11)
Cl(12) 0.0340(12) 0.0395(13) 0.0380(13) -0.0040(10) 0.0115(10) -0.0002(10)
Cl(91) 0.070(2) 0.086(2) 0.099(3) -0.0034(18) 0.027(2) -0.004(2)
Cl(92) 0.098(3) 0.081(2) 0.073(2) -0.0099(19) 0.036(2) 0.0052(18)
Cl(93) 0.070(2) 0.139(4) 0.095(3) -0.006(2) 0.019(2) 0.010(3)
Cl(94) 0.081(2) 0.095(3) 0.116(3) 0.008(2) 0.025(2) 0.000(2)
Cl(95) 0.112(4) 0.192(6) 0.154(5) 0.004(4) 0.008(4) 0.033(5)
Cl(96) 0.174(5) 0.124(4) 0.121(4) 0.016(4) -0.011(4) -0.017(3)
P(1) 0.0349(14) 0.0442(15) 0.0368(14) 0.0010(11) 0.0087(11) 0.0007(12)
P(2) 0.0360(14) 0.0381(14) 0.0372(14) -0.0026(11) 0.0131(11) -0.0017(11)
P(3) 0.0393(14) 0.0424(15) 0.0327(14) -0.0027(11) 0.0084(11) -0.0039(11)
P(4) 0.0353(14) 0.0422(15) 0.0346(14) -0.0005(11) 0.0067(11) 0.0007(11)
O(12) 0.050(4) 0.055(5) 0.053(5) -0.004(4) 0.017(4) -0.009(4)
O(21) 0.052(5) 0.060(5) 0.044(4) -0.011(4) 0.013(4) -0.004(4)
N(1) 0.048(5) 0.038(5) 0.037(5) -0.003(4) 0.023(4) 0.000(4)
N(2) 0.056(7) 0.076(8) 0.109(10) -0.003(6) 0.032(7) 0.014(7)
C(1) 0.038(6) 0.059(8) 0.057(7) -0.004(5) 0.010(5) 0.017(6)
C(2) 0.068(9) 0.046(7) 0.059(8) 0.009(6) 0.017(6) -0.009(6)
C(12) 0.042(6) 0.035(6) 0.041(6) 0.003(5) 0.007(5) 0.006(5)
C(21) 0.042(6) 0.044(6) 0.040(6) -0.004(5) 0.006(5) 0.000(5)
C(111) 0.045(6) 0.073(8) 0.031(6) -0.007(6) 0.003(5) 0.014(5)
C(112) 0.050(7) 0.090(10) 0.052(7) -0.019(7) -0.016(6) 0.027(7)
C(113) 0.078(11) 0.133(15) 0.046(8) -0.052(10) -0.016(7) 0.045(9)
C(114) 0.040(8) 0.169(18) 0.053(9) 0.011(10) 0.009(6) 0.058(10)
C(115) 0.056(9) 0.121(13) 0.070(10) -0.001(9) 0.028(7) 0.014(9)
C(116) 0.047(7) 0.098(10) 0.056(8) 0.016(7) 0.010(6) 0.009(7)
C(11B) 0.041(6) 0.036(5) 0.033(6) -0.005(4) 0.008(5) 0.001(4)
C(121) 0.043(6) 0.046(6) 0.041(6) 0.002(5) 0.015(5) 0.001(5)
C(122) 0.047(6) 0.051(7) 0.054(7) 0.010(5) 0.025(5) 0.004(5)
C(123) 0.052(7) 0.050(7) 0.086(10) 0.000(6) 0.023(7) -0.003(7)
C(124) 0.072(8) 0.048(7) 0.060(8) 0.010(6) 0.028(7) 0.011(6)
C(125) 0.092(10) 0.049(7) 0.045(7) 0.017(7) 0.024(7) 0.004(6)
C(126) 0.064(7) 0.042(6) 0.050(7) 0.004(5) 0.007(6) -0.008(5)
C(12B) 0.046(6) 0.049(7) 0.046(7) 0.006(5) 0.006(5) 0.002(5)
C(211) 0.036(6) 0.045(6) 0.034(6) -0.010(4) 0.015(4) -0.003(5)
C(212) 0.038(6) 0.059(7) 0.046(7) -0.009(5) 0.012(5) 0.009(5)
C(213) 0.052(7) 0.077(9) 0.046(7) -0.016(6) 0.019(6) -0.012(6)
C(214) 0.078(9) 0.051(7) 0.040(6) -0.017(6) 0.024(6) 0.000(5)
C(215) 0.061(8) 0.049(7) 0.056(7) -0.008(6) 0.018(6) -0.001(5)
C(216) 0.048(6) 0.050(6) 0.043(6) -0.003(5) 0.019(5) 0.004(5)
C(21B) 0.057(7) 0.034(6) 0.045(6) 0.000(5) 0.015(5) 0.000(5)
C(221) 0.035(5) 0.041(6) 0.036(6) -0.001(4) 0.011(4) -0.001(4)
C(222) 0.060(7) 0.045(6) 0.040(6) 0.001(5) 0.019(5) 0.000(5)
C(223) 0.069(8) 0.058(8) 0.041(6) 0.003(6) 0.020(6) -0.008(6)
C(224) 0.065(7) 0.048(7) 0.050(7) 0.008(6) 0.002(6) -0.015(6)
C(225) 0.069(8) 0.044(6) 0.042(7) -0.003(5) 0.010(6) 0.001(5)
C(226) 0.054(7) 0.056(7) 0.046(6) -0.006(5) 0.016(5) 0.000(5)
C(22B) 0.046(6) 0.055(7) 0.040(6) -0.006(5) 0.007(5) -0.009(5)
C(311) 0.057(7) 0.048(6) 0.035(6) 0.005(5) 0.014(5) 0.002(5)
C(312) 0.068(8) 0.042(6) 0.049(7) 0.002(5) 0.018(6) -0.007(5)
C(313) 0.073(9) 0.073(9) 0.084(10) 0.010(7) 0.042(8) -0.019(7)
C(314) 0.112(12) 0.064(9) 0.067(9) 0.000(8) 0.052(9) -0.019(7)
C(315) 0.085(9) 0.046(7) 0.054(7) -0.001(6) 0.018(7) -0.010(6)
C(316) 0.060(7) 0.050(7) 0.056(7) -0.006(6) 0.018(6) 0.002(6)
C(321) 0.034(5) 0.048(6) 0.045(6) -0.003(5) 0.009(5) -0.001(5)
C(322) 0.043(6) 0.049(6) 0.045(6) -0.001(5) 0.011(5) -0.007(5)
C(323) 0.050(6) 0.049(7) 0.045(7) -0.011(5) 0.007(5) 0.000(5)
C(324) 0.058(7) 0.058(7) 0.056(8) -0.008(6) 0.018(6) 0.010(6)
C(325) 0.058(7) 0.065(8) 0.031(6) -0.004(6) 0.011(5) 0.008(5)
C(326) 0.043(6) 0.065(7) 0.034(6) -0.006(5) 0.005(5) -0.002(5)
C(411) 0.033(5) 0.052(6) 0.037(6) 0.005(5) 0.003(4) 0.002(5)
C(412) 0.050(6) 0.047(6) 0.039(6) 0.001(5) 0.010(5) 0.002(5)
C(413) 0.053(7) 0.044(6) 0.055(7) -0.003(5) -0.003(6) 0.003(5)
C(414) 0.081(9) 0.043(7) 0.066(8) -0.015(6) 0.020(7) -0.002(6)
C(415) 0.095(10) 0.064(9) 0.053(8) -0.001(7) 0.011(7) 0.011(7)
C(416) 0.063(7) 0.051(7) 0.049(7) -0.011(6) 0.008(6) 0.003(5)
C(421) 0.041(6) 0.068(8) 0.034(6) -0.010(6) 0.008(5) -0.002(5)
C(422) 0.053(7) 0.065(8) 0.053(7) 0.018(6) 0.011(6) 0.003(6)
C(423) 0.044(8) 0.102(12) 0.089(10) 0.000(8) 0.015(7) 0.012(9)
C(424) 0.037(7) 0.139(15) 0.069(9) 0.016(9) 0.008(6) 0.022(9)
C(425) 0.041(7) 0.123(12) 0.050(7) -0.031(8) 0.013(6) -0.005(8)
C(426) 0.046(7) 0.079(8) 0.036(6) -0.006(6) 0.008(5) -0.005(6)
C(901) 0.051(7) 0.068(8) 0.087(10) 0.009(6) 0.017(7) 0.005(7)
C(902) 0.048(8) 0.103(11) 0.095(11) 0.004(7) -0.011(7) -0.012(9)
C(903) 0.149(19) 0.100(15) 0.18(2) -0.038(14) -0.015(16) -0.060(15)

loop_
_atom_site_label
_atom_site_fract_x
_atom_site_fract_y
_atom_site_fract_z
_atom_site_U_iso_or_equiv
_atom_site_thermal_displace_type
_atom_site_calc_flag
Re(1) 0.08432(2) 0.25199(2) 0.428941(19) 0.03466(10) Uani ?
Re(2) 0.21533(2) 0.19490(2) 0.393670(19) 0.03396(10) Uani ?
Ni 0.0000 0.5000 0.5000 0.0474(6) Uani ?
Cl(1) -0.05408(15) 0.22688(15) 0.45273(13) 0.0454(8) Uani ?
Cl(2) 0.29594(15) 0.09210(14) 0.36522(12) 0.0442(7) Uani ?
Cl(12) 0.08447(14) 0.12521(12) 0.39167(11) 0.0365(7) Uani ?
Cl(91) 0.1501(2) 0.1781(2) 0.9473(2) 0.0835(12) Uani ?
Cl(92) 0.2694(3) 0.2550(2) 1.04360(19) 0.0816(12) Uani ?
Cl(93) 0.5141(2) 0.2000(3) 0.2962(2) 0.1007(16) Uani ?
Cl(94) 0.6156(3) 0.1208(2) 0.3979(2) 0.0963(14) Uani ?
Cl(95) 0.8682(4) 0.0448(4) 0.1531(3) 0.154(3) Uani ?
Cl(96) 0.9484(4) 0.0818(3) 0.0359(3) 0.143(2) Uani ?
P(1) 0.02002(16) 0.28579(15) 0.31564(13) 0.0383(7) Uani ?
P(2) 0.17061(16) 0.20496(14) 0.27145(13) 0.0363(7) Uani ?
P(3) 0.12271(16) 0.23059(14) 0.54815(13) 0.0378(7) Uani ?
P(4) 0.27134(15) 0.15366(14) 0.50577(12) 0.0372(7) Uani ?
O(12) 0.2319(4) 0.3549(4) 0.4492(4) 0.052(2) Uani ?
O(21) 0.3665(5) 0.2899(4) 0.3894(4) 0.051(2) Uani ?
N(1) 0.0518(5) 0.3554(5) 0.4533(4) 0.039(3) Uani ?
N(2) -0.1796(7) 0.4501(6) 0.4896(6) 0.078(4) Uani ?
C(1) 0.0323(6) 0.4102(7) 0.4691(6) 0.051(4) Uani ?
C(2) -0.1124(9) 0.4679(6) 0.4957(6) 0.057(4) Uani ?
C(12) 0.1911(6) 0.3024(5) 0.4314(5) 0.039(3) Uani ?
C(21) 0.3097(7) 0.2531(6) 0.3907(5) 0.042(3) Uani ?
C(111) -0.0920(7) 0.2747(7) 0.3029(5) 0.050(3) Uani ?
C(112) -0.1280(7) 0.2046(8) 0.2906(6) 0.067(4) Uani ?
C(113) -0.2161(10) 0.2001(10) 0.2874(6) 0.088(6) Uani ?
C(114) -0.2630(9) 0.2608(12) 0.2959(7) 0.087(6) Uani ?
C(115) -0.2271(9) 0.3258(10) 0.3083(7) 0.080(6) Uani ?
C(116) -0.1424(7) 0.3344(8) 0.3119(6) 0.067(4) Uani ?
C(11B) 0.0589(6) 0.2302(5) 0.2537(5) 0.036(3) Uani ?
C(121) 0.0352(6) 0.3765(6) 0.2845(5) 0.042(3) Uani ?
C(122) 0.1008(7) 0.4204(6) 0.3147(6) 0.049(3) Uani ?
C(123) 0.1178(8) 0.4863(6) 0.2857(7) 0.061(4) Uani ?
C(124) 0.0677(8) 0.5078(7) 0.2279(6) 0.058(4) Uani ?
C(125) 0.0021(9) 0.4664(6) 0.1995(6) 0.061(4) Uani ?
C(126) -0.0143(7) 0.4003(6) 0.2273(5) 0.052(3) Uani ?
C(12B) 0.0125(7) 0.2073(6) 0.1984(5) 0.047(3) Uani ?
C(211) 0.2280(6) 0.2727(5) 0.2322(5) 0.037(3) Uani ?
C(212) 0.3125(6) 0.2640(6) 0.2350(5) 0.047(3) Uani ?
C(213) 0.3597(7) 0.3133(7) 0.2046(6) 0.057(4) Uani ?
C(214) 0.3210(8) 0.3729(6) 0.1724(5) 0.055(4) Uani ?
C(215) 0.2370(7) 0.3822(6) 0.1692(6) 0.054(4) Uani ?
C(216) 0.1891(7) 0.3325(6) 0.1969(5) 0.046(3) Uani ?
C(21B) 0.2345(7) 0.2119(5) 0.5677(5) 0.045(3) Uani ?
C(221) 0.1731(6) 0.1239(5) 0.2212(5) 0.037(3) Uani ?
C(222) 0.1992(7) 0.1276(6) 0.1594(5) 0.047(3) Uani ?
C(223) 0.1939(7) 0.0671(6) 0.1188(5) 0.055(4) Uani ?
C(224) 0.1632(7) 0.0042(6) 0.1366(6) 0.055(4) Uani ?
C(225) 0.1359(7) -0.0007(6) 0.1982(5) 0.052(4) Uani ?
C(226) 0.1433(7) 0.0586(6) 0.2401(6) 0.051(3) Uani ?
C(22B) 0.2823(7) 0.2352(6) 0.6217(5) 0.047(3) Uani ?
C(311) 0.1030(7) 0.3099(6) 0.5961(5) 0.046(3) Uani ?
C(312) 0.0230(8) 0.3152(6) 0.6132(5) 0.052(4) Uani ?
C(313) 0.0006(9) 0.3786(7) 0.6422(7) 0.073(5) Uani ?
C(314) 0.0579(10) 0.4354(8) 0.6558(7) 0.077(5) Uani ?
C(315) 0.1342(8) 0.4292(6) 0.6373(6) 0.061(4) Uani ?
C(316) 0.1562(7) 0.3685(6) 0.6065(6) 0.054(4) Uani ?
C(321) 0.0807(6) 0.1566(6) 0.5914(5) 0.042(3) Uani ?
C(322) 0.0383(6) 0.0983(6) 0.5580(5) 0.045(3) Uani ?
C(323) 0.0139(7) 0.0416(6) 0.5929(5) 0.048(3) Uani ?
C(324) 0.0305(7) 0.0395(7) 0.6614(6) 0.056(4) Uani ?
C(325) 0.0713(7) 0.0972(6) 0.6953(5) 0.051(4) Uani ?
C(326) 0.0964(6) 0.1554(6) 0.6605(5) 0.047(3) Uani ?
C(411) 0.2412(6) 0.0637(6) 0.5320(5) 0.041(3) Uani ?
C(412) 0.2112(6) 0.0090(6) 0.4875(5) 0.045(3) Uani ?
C(413) 0.1866(7) -0.0561(6) 0.5104(6) 0.052(3) Uani ?
C(414) 0.1941(8) -0.0701(6) 0.5782(6) 0.062(4) Uani ?
C(415) 0.2265(9) -0.0171(7) 0.6224(7) 0.071(5) Uani ?
C(416) 0.2509(7) 0.0495(6) 0.6001(6) 0.054(4) Uani ?
C(421) 0.3845(6) 0.1545(6) 0.5252(5) 0.047(3) Uani ?
C(422) 0.4292(7) 0.0901(7) 0.5317(6) 0.057(4) Uani ?
C(423) 0.5158(8) 0.0923(9) 0.5423(7) 0.078(5) Uani ?
C(424) 0.5563(8) 0.1561(10) 0.5471(7) 0.082(6) Uani ?
C(425) 0.5133(8) 0.2216(9) 0.5413(6) 0.071(5) Uani ?
C(426) 0.4276(7) 0.2200(7) 0.5304(5) 0.053(4) Uani ?
C(901) 0.2529(7) 0.2123(7) 0.9700(7) 0.068(4) Uani ?
C(902) 0.5262(8) 0.1726(9) 0.3760(8) 0.084(5) Uani ?
C(903) 0.8666(14) 0.0262(11) 0.0631(8) 0.147(9) Uani ?
H(112) -0.0958 0.1641 0.2850 0.0800 Uiso calc
H(113) -0.2424 0.1555 0.2795 0.1060 Uiso calc
H(114) -0.3206 0.2565 0.2929 0.1050 Uiso calc
H(115) -0.2599 0.3656 0.3146 0.0960 Uiso calc
H(116) -0.1185 0.3799 0.3203 0.0800 Uiso calc
H(122) 0.1330 0.4058 0.3540 0.0580 Uiso calc
H(123) 0.1620 0.5152 0.3049 0.0740 Uiso calc
H(124) 0.0790 0.5512 0.2080 0.0700 Uiso calc
H(125) -0.0318 0.4826 0.1614 0.0730 Uiso calc
H(126) -0.0587 0.3719 0.2074 0.0620 Uiso calc
H(12A) -0.0437 0.2196 0.1894 0.0560 Uiso calc
H(12B) 0.0361 0.1790 0.1687 0.0560 Uiso calc
H(212) 0.3388 0.2245 0.2575 0.0570 Uiso calc
H(213) 0.4166 0.3060 0.2060 0.0680 Uiso calc
H(214) 0.3522 0.4066 0.1529 0.0650 Uiso calc
H(215) 0.2116 0.4228 0.1480 0.0650 Uiso calc
H(216) 0.1316 0.3383 0.1923 0.0550 Uiso calc
H(222) 0.2201 0.1708 0.1455 0.0570 Uiso calc
H(223) 0.2124 0.0704 0.0782 0.0660 Uiso calc
H(224) 0.1598 -0.0357 0.1086 0.0660 Uiso calc
H(225) 0.1130 -0.0437 0.2108 0.0620 Uiso calc
H(226) 0.1278 0.0542 0.2818 0.0610 Uiso calc
H(22A) 0.2595 0.2628 0.6523 0.0560 Uiso calc
H(22B) 0.3388 0.2240 0.6290 0.0560 Uiso calc
H(312) -0.0144 0.2770 0.6051 0.0630 Uiso calc
H(313) -0.0528 0.3834 0.6527 0.0880 Uiso calc
H(314) 0.0438 0.4768 0.6773 0.0920 Uiso calc
H(315) 0.1721 0.4671 0.6458 0.0730 Uiso calc
H(316) 0.2078 0.3665 0.5922 0.0650 Uiso calc
H(322) 0.0267 0.0982 0.5120 0.0540 Uiso calc
H(323) -0.0147 0.0032 0.5702 0.0580 Uiso calc
H(324) 0.0144 -0.0002 0.6843 0.0680 Uiso calc
H(325) 0.0818 0.0969 0.7413 0.0610 Uiso calc
H(326) 0.1239 0.1942 0.6833 0.0570 Uiso calc
H(412) 0.2079 0.0166 0.4423 0.0540 Uiso calc
H(413) 0.1646 -0.0915 0.4804 0.0630 Uiso calc
H(414) 0.1775 -0.1145 0.5932 0.0750 Uiso calc
H(415) 0.2321 -0.0260 0.6675 0.0850 Uiso calc
H(416) 0.2736 0.0846 0.6302 0.0650 Uiso calc
H(422) 0.4014 0.0459 0.5290 0.0680 Uiso calc
H(423) 0.5460 0.0492 0.5460 0.0930 Uiso calc
H(424) 0.6143 0.1564 0.5545 0.0980 Uiso calc
H(425) 0.5418 0.2654 0.5448 0.0850 Uiso calc
H(426) 0.3979 0.2633 0.5264 0.0640 Uiso calc
H(90A) 0.2919 0.1724 0.9712 0.0820 Uiso calc
H(90B) 0.2645 0.2458 0.9362 0.0820 Uiso calc
H(90C) 0.4779 0.1443 0.3829 0.1010 Uiso calc
H(90D) 0.5290 0.2148 0.4045 0.1010 Uiso calc
H(90E) 0.8770 -0.0247 0.0562 0.1780 Uiso calc
H(90F) 0.8126 0.0387 0.0383 0.1780 Uiso calc

loop_
_geom_angle_atom_site_label_1
_geom_angle_atom_site_label_2
_geom_angle_atom_site_label_3
_geom_angle
_geom_angle_publ_flag
C(12) Re(1) N(1) 79.2(4) yes
C(12) Re(1) Cl(1) 158.6(3) yes
N(1) Re(1) Cl(1) 81.2(2) yes
C(12) Re(1) P(3) 88.0(3) yes
N(1) Re(1) P(3) 86.7(2) yes
Cl(1) Re(1) P(3) 82.41(9) yes
C(12) Re(1) Cl(12) 114.6(3) yes
N(1) Re(1) Cl(12) 165.4(2) yes
Cl(1) Re(1) Cl(12) 85.78(8) yes
P(3) Re(1) Cl(12) 98.22(8) yes
C(12) Re(1) P(1) 98.4(3) yes
N(1) Re(1) P(1) 84.7(2) yes
Cl(1) Re(1) P(1) 88.19(9) yes
P(3) Re(1) P(1) 168.13(9) yes
Cl(12) Re(1) P(1) 88.26(8) yes
C(12) Re(1) Re(2) 55.7(3) yes
N(1) Re(1) Re(2) 134.5(2) yes
Cl(1) Re(1) Re(2) 144.32(7) yes
P(3) Re(1) Re(2) 96.94(6) yes
Cl(12) Re(1) Re(2) 58.88(5) yes
P(1) Re(1) Re(2) 94.93(6) yes
C(21) Re(2) C(12) 71.7(4) yes
C(21) Re(2) Cl(2) 88.1(3) yes
C(12) Re(2) Cl(2) 158.1(3) yes
C(21) Re(2) P(4) 91.3(3) yes
C(12) Re(2) P(4) 90.7(3) yes
Cl(2) Re(2) P(4) 81.22(9) yes
C(21) Re(2) Cl(12) 175.5(3) yes
C(12) Re(2) Cl(12) 106.0(3) yes
Cl(2) Re(2) Cl(12) 94.78(8) yes
P(4) Re(2) Cl(12) 92.61(8) yes
C(21) Re(2) P(2) 92.0(3) yes
C(12) Re(2) P(2) 104.3(3) yes
Cl(2) Re(2) P(2) 84.30(8) yes
P(4) Re(2) P(2) 165.02(9) yes
Cl(12) Re(2) P(2) 84.74(8) yes
C(21) Re(2) Re(1) 119.2(3) yes
C(12) Re(2) Re(1) 47.8(3) yes
Cl(2) Re(2) Re(1) 152.49(6) yes
P(4) Re(2) Re(1) 93.77(6) yes
Cl(12) Re(2) Re(1) 58.25(5) yes
P(2) Re(2) Re(1) 97.31(6) yes
C(1) Ni C(1) 179.998(2) yes
C(1) Ni C(2) 91.5(5) yes
C(1) Ni C(2) 88.5(5) yes
C(1) Ni C(2) 88.5(5) yes
C(1) Ni C(2) 91.5(5) yes
C(2) Ni C(2) 179.9970(10) yes
Re(1) Cl(12) Re(2) 62.87(6) yes
C(111) P(1) C(11B) 106.6(5) yes
C(111) P(1) C(121) 104.0(5) yes
C(11B) P(1) C(121) 101.2(4) yes
C(111) P(1) Re(1) 112.0(3) yes
C(11B) P(1) Re(1) 111.7(3) yes
C(121) P(1) Re(1) 120.0(4) yes
C(211) P(2) C(221) 104.9(4) yes
C(211) P(2) C(11B) 107.1(5) yes
C(221) P(2) C(11B) 101.8(4) yes
C(211) P(2) Re(2) 113.9(3) yes
C(221) P(2) Re(2) 118.4(3) yes
C(11B) P(2) Re(2) 109.7(3) yes
C(321) P(3) C(311) 103.3(5) yes
C(321) P(3) C(21B) 100.7(5) yes
C(311) P(3) C(21B) 106.7(5) yes
C(321) P(3) Re(1) 123.3(3) yes
C(311) P(3) Re(1) 111.6(3) yes
C(21B) P(3) Re(1) 109.7(3) yes
C(421) P(4) C(21B) 105.8(5) yes
C(421) P(4) C(411) 104.5(5) yes
C(21B) P(4) C(411) 101.3(5) yes
C(421) P(4) Re(2) 114.6(3) yes
C(21B) P(4) Re(2) 110.6(4) yes
C(411) P(4) Re(2) 118.6(3) yes
C(1) N(1) Re(1) 176.5(8) yes
N(1) C(1) Ni 177.0(10) yes
N(2) C(2) Ni 176.2(12) yes
O(12) C(12) Re(1) 146.8(8) yes
O(12) C(12) Re(2) 136.0(8) yes
Re(1) C(12) Re(2) 76.6(4) yes
O(21) C(21) Re(2) 178.5(10) yes
C(116) C(111) C(112) 120.3(11) yes
C(116) C(111) P(1) 119.1(10) yes
C(112) C(111) P(1) 120.2(10) yes
C(113) C(112) C(111) 116.3(14) yes
C(114) C(113) C(112) 121.1(15) yes
C(115) C(114) C(113) 121.1(14) yes
C(114) C(115) C(116) 121.1(16) yes
C(115) C(116) C(111) 120.1(15) yes
C(12B) C(11B) P(1) 124.2(8) yes
C(12B) C(11B) P(2) 119.7(8) yes
P(1) C(11B) P(2) 116.2(5) yes
C(126) C(121) C(122) 119.3(10) yes
C(126) C(121) P(1) 119.7(8) yes
C(122) C(121) P(1) 120.8(8) yes
C(123) C(122) C(121) 120.1(11) yes
C(124) C(123) C(122) 118.9(12) yes
C(125) C(124) C(123) 121.3(11) yes
C(124) C(125) C(126) 120.2(12) yes
C(121) C(126) C(125) 120.1(11) yes
C(212) C(211) C(216) 118.5(9) yes
C(212) C(211) P(2) 118.6(8) yes
C(216) C(211) P(2) 122.9(7) yes
C(211) C(212) C(213) 121.2(11) yes
C(214) C(213) C(212) 119.4(11) yes
C(215) C(214) C(213) 119.9(10) yes
C(214) C(215) C(216) 121.3(11) yes
C(215) C(216) C(211) 119.6(10) yes
C(22B) C(21B) P(3) 123.7(8) yes
C(22B) C(21B) P(4) 123.9(9) yes
P(3) C(21B) P(4) 112.3(6) yes
C(226) C(221) C(222) 117.9(9) yes
C(226) C(221) P(2) 121.3(7) yes
C(222) C(221) P(2) 120.5(8) yes
C(223) C(222) C(221) 120.3(10) yes
C(224) C(223) C(222) 121.7(10) yes
C(223) C(224) C(225) 119.0(10) yes
C(226) C(225) C(224) 119.9(10) yes
C(221) C(226) C(225) 121.1(10) yes
C(316) C(311) C(312) 119.3(10) yes
C(316) C(311) P(3) 123.7(8) yes
C(312) C(311) P(3) 116.1(8) yes
C(313) C(312) C(311) 118.9(11) yes
C(312) C(313) C(314) 120.4(12) yes
C(315) C(314) C(313) 119.3(11) yes
C(314) C(315) C(316) 121.1(12) yes
C(315) C(316) C(311) 120.9(11) yes
C(322) C(321) C(326) 118.8(10) yes
C(322) C(321) P(3) 122.3(8) yes
C(326) C(321) P(3) 118.8(8) yes
C(323) C(322) C(321) 119.8(10) yes
C(322) C(323) C(324) 121.7(10) yes
C(325) C(324) C(323) 119.3(10) yes
C(324) C(325) C(326) 119.6(10) yes
C(325) C(326) C(321) 120.7(10) yes
C(412) C(411) C(416) 119.1(10) yes
C(412) C(411) P(4) 123.0(8) yes
C(416) C(411) P(4) 117.8(8) yes
C(413) C(412) C(411) 120.1(10) yes
C(412) C(413) C(414) 121.1(11) yes
C(415) C(414) C(413) 119.0(11) yes
C(414) C(415) C(416) 120.7(12) yes
C(415) C(416) C(411) 119.9(11) yes
C(422) C(421) C(426) 119.2(10) yes
C(422) C(421) P(4) 120.6(9) yes
C(426) C(421) P(4) 120.1(9) yes
C(421) C(422) C(423) 119.4(13) yes
C(424) C(423) C(422) 120.6(14) yes
C(423) C(424) C(425) 121.4(12) yes
C(426) C(425) C(424) 118.5(14) yes
C(425) C(426) C(421) 120.9(13) yes
Cl(92) C(901) Cl(91) 114.3(7) yes
Cl(93) C(902) Cl(94) 112.3(9) yes
Cl(96) C(903) Cl(95) 107.4(9) yes

loop_
_geom_bond_atom_site_label_1
_geom_bond_atom_site_label_2
_geom_bond_distance
_geom_bond_publ_flag
Re(1) C(12) 1.961(10) yes
Re(1) N(1) 2.062(9) yes
Re(1) Cl(1) 2.418(2) yes
Re(1) P(3) 2.456(3) yes
Re(1) Cl(12) 2.462(2) yes
Re(1) P(1) 2.471(3) yes
Re(1) Re(2) 2.5768(5) yes
Re(2) C(21) 1.880(11) yes
Re(2) C(12) 2.189(10) yes
Re(2) Cl(2) 2.428(2) yes
Re(2) P(4) 2.455(3) yes
Re(2) Cl(12) 2.479(2) yes
Re(2) P(2) 2.502(3) yes
Ni C(1) 1.878(14) yes
Ni C(1) 1.878(14) yes
Ni C(2) 1.908(14) yes
Ni C(2) 1.908(14) yes
Cl(91) C(901) 1.776(13) yes
Cl(92) C(901) 1.685(14) yes
Cl(93) C(902) 1.692(16) yes
Cl(94) C(902) 1.737(14) yes
Cl(95) C(903) 1.871(15) yes
Cl(96) C(903) 1.833(14) yes
P(1) C(111) 1.808(11) yes
P(1) C(11B) 1.820(10) yes
P(1) C(121) 1.822(10) yes
P(2) C(211) 1.820(9) yes
P(2) C(221) 1.821(10) yes
P(2) C(11B) 1.853(10) yes
P(3) C(321) 1.818(10) yes
P(3) C(311) 1.820(11) yes
P(3) C(21B) 1.830(11) yes
P(4) C(421) 1.819(10) yes
P(4) C(21B) 1.833(10) yes
P(4) C(411) 1.835(11) yes
O(12) C(12) 1.198(12) yes
O(21) C(21) 1.150(12) yes
N(1) C(1) 1.123(14) yes
N(2) C(2) 1.128(15) yes
C(111) C(116) 1.402(17) yes
C(111) C(112) 1.426(17) yes
C(112) C(113) 1.424(19) yes
C(113) C(114) 1.38(2) yes
C(114) C(115) 1.34(2) yes
C(115) C(116) 1.375(18) yes
C(11B) C(12B) 1.328(14) yes
C(121) C(126) 1.384(15) yes
C(121) C(122) 1.403(15) yes
C(122) C(123) 1.400(16) yes
C(123) C(124) 1.385(17) yes
C(124) C(125) 1.364(17) yes
C(125) C(126) 1.392(16) yes
C(211) C(212) 1.375(14) yes
C(211) C(216) 1.414(15) yes
C(212) C(213) 1.397(15) yes
C(213) C(214) 1.382(17) yes
C(214) C(215) 1.367(16) yes
C(215) C(216) 1.381(14) yes
C(21B) C(22B) 1.319(14) yes
C(221) C(226) 1.378(14) yes
C(221) C(222) 1.397(13) yes
C(222) C(223) 1.387(15) yes
C(223) C(224) 1.337(16) yes
C(224) C(225) 1.403(16) yes
C(225) C(226) 1.385(15) yes
C(311) C(316) 1.380(15) yes
C(311) C(312) 1.399(16) yes
C(312) C(313) 1.387(16) yes
C(313) C(314) 1.400(19) yes
C(314) C(315) 1.356(18) yes
C(315) C(316) 1.361(16) yes
C(321) C(322) 1.398(14) yes
C(321) C(326) 1.399(14) yes
C(322) C(323) 1.361(14) yes
C(323) C(324) 1.388(15) yes
C(324) C(325) 1.382(16) yes
C(325) C(326) 1.387(15) yes
C(411) C(412) 1.397(14) yes
C(411) C(416) 1.403(15) yes
C(412) C(413) 1.371(15) yes
C(413) C(414) 1.399(16) yes
C(414) C(415) 1.380(17) yes
C(415) C(416) 1.391(16) yes
C(421) C(422) 1.388(16) yes
C(421) C(426) 1.393(16) yes
C(422) C(423) 1.389(17) yes
C(423) C(424) 1.35(2) yes
C(424) C(425) 1.39(2) yes
C(425) C(426) 1.374(16) yes
